data_2219211
loop_
_publ_author_name
'Wang, Su-Qing'
'Jian, Fang-Fang'
'Liu, Huan-Qiang'

_publ_section_title
;
 <i>N</i>-[(3,5-Dimethylpyrazol-1-yl)methyl]phthalimide
;
_journal_coeditor_code AT2593
_journal_issue 9
_journal_name_full 'Acta Crystallographica Section E'
_journal_page_first o1733
_journal_paper_doi 10.1107/S160053680802518X
_journal_volume 64
_journal_year 2008
_chemical_formula_iupac 'C14 H13 N3 O2'
_chemical_formula_moiety 'C14 H13 N3 O2'
_chemical_formula_sum 'C14 H13 N3 O2'
_chemical_formula_weight 255.27
_chemical_name_common
;
N-[(3,5-Dimethylpyrazol-1-yl)methyl]phthalimide
;
_chemical_name_systematic
;
2-[(3,5-Dimethylpyrazol-1-yl)methyl]isoindole-1,3-dione
;
_space_group_IT_number 14
_symmetry_cell_setting monoclinic
_symmetry_space_group_name_Hall '-P 2ybc'
_symmetry_space_group_name_H-M 'P 1 21/c 1'
_atom_sites_solution_hydrogens geom
_atom_sites_solution_primary direct
_atom_sites_solution_secondary difmap
_audit_creation_method SHELXL-97
_cell_angle_alpha 90.00
_cell_angle_beta 127.566(8)
_cell_angle_gamma 90.00
_cell_formula_units_Z 4
_cell_length_a 12.285(2)
_cell_length_b 8.4576(15)
_cell_length_c 15.6162(19)
_cell_measurement_reflns_used 1464
_cell_measurement_temperature 293(2)
_cell_measurement_theta_max 28.21
_cell_measurement_theta_min 2.09
_cell_volume 1286.1(4)
_computing_cell_refinement 'SAINT (Bruker, 1997)'
_computing_data_collection 'SMART (Bruker, 1997)'
_computing_data_reduction 'SAINT (Bruker, 1997)'
_computing_molecular_graphics 'SHELXTL (Sheldrick, 2008)'
_computing_publication_material 'SHELXTL (Sheldrick, 2008)'
_computing_structure_refinement 'SHELXL97 (Sheldrick, 2008)'
_computing_structure_solution 'SHELXS97 (Sheldrick, 2008)'
_diffrn_ambient_temperature 293(2)
_diffrn_measured_fraction_theta_full 0.973
_diffrn_measured_fraction_theta_max 0.973
_diffrn_measurement_device_type 'Bruker SMART CCD area-detector'
_diffrn_measurement_method '\f and \w'
_diffrn_radiation_monochromator graphite
_diffrn_radiation_source 'fine-focus sealed tube'
_diffrn_radiation_type MoK\a
_diffrn_radiation_wavelength 0.71073
_diffrn_reflns_av_R_equivalents 0.0601
_diffrn_reflns_av_sigmaI/netI 0.0817
_diffrn_reflns_limit_h_max 13
_diffrn_reflns_limit_h_min -16
_diffrn_reflns_limit_k_max 11
_diffrn_reflns_limit_k_min -10
_diffrn_reflns_limit_l_max 20
_diffrn_reflns_limit_l_min -19
_diffrn_reflns_number 8080
_diffrn_reflns_theta_full 28.21
_diffrn_reflns_theta_max 28.21
_diffrn_reflns_theta_min 2.09
_exptl_absorpt_coefficient_mu 0.091
_exptl_absorpt_correction_type none
_exptl_crystal_colour yellow
_exptl_crystal_density_diffrn 1.318
_exptl_crystal_density_method 'not measured'
_exptl_crystal_description block
_exptl_crystal_F_000 536
_exptl_crystal_size_max 0.20
_exptl_crystal_size_mid 0.15
_exptl_crystal_size_min 0.10
_refine_diff_density_max 0.334
_refine_diff_density_min -0.208
_refine_ls_extinction_coef 0.051(6)
_refine_ls_extinction_expression Fc^*^=kFc[1+0.001xFc^2^\l^3^/sin(2\q)]^-1/4^
_refine_ls_extinction_method 'SHELXL97 (Sheldrick, 2008)'
_refine_ls_goodness_of_fit_ref 0.978
_refine_ls_hydrogen_treatment constr
_refine_ls_matrix_type full
_refine_ls_number_parameters 173
_refine_ls_number_reflns 3090
_refine_ls_number_restraints 0
_refine_ls_restrained_S_all 0.978
_refine_ls_R_factor_all 0.1273
_refine_ls_R_factor_gt 0.0557
_refine_ls_shift/su_max 0.000
_refine_ls_shift/su_mean 0.000
_refine_ls_structure_factor_coef Fsqd
_refine_ls_weighting_details 'calc w=1/[\s^2^(Fo^2^)+(0.0831P)^2^] where P=(Fo^2^+2Fc^2^)/3'
_refine_ls_weighting_scheme calc
_refine_ls_wR_factor_gt 0.1464
_refine_ls_wR_factor_ref 0.1783
_reflns_number_gt 1464
_reflns_number_total 3090
_reflns_threshold_expression I>2\s(I)
_cod_data_source_file at2593.cif
_cod_data_source_block I
_cod_original_cell_volume 1286.1(3)
_cod_original_sg_symbol_H-M 'P 21/c'
_cod_database_code 2219211
_cod_database_fobs_code 2219211

loop_
_symmetry_equiv_pos_as_xyz
'x, y, z'
'-x, y+1/2, -z+1/2'
'-x, -y, -z'
'x, -y-1/2, z-1/2'

loop_
_atom_site_type_symbol
_atom_site_label
_atom_site_fract_x
_atom_site_fract_y
_atom_site_fract_z
_atom_site_U_iso_or_equiv
_atom_site_adp_type
_atom_site_calc_flag
_atom_site_refinement_flags
_atom_site_occupancy
O O1 0.66997(19) -0.2663(2) -0.13413(14) 0.0613(6) Uani d . 1
O O2 0.38437(19) -0.1191(2) -0.05358(15) 0.0610(6) Uani d . 1
N N1 0.50763(19) -0.1704(2) -0.11721(15) 0.0443(5) Uani d . 1
N N2 0.3078(2) -0.1271(2) -0.30016(15) 0.0481(6) Uani d . 1
N N3 0.3112(2) -0.2458(2) -0.35815(16) 0.0508(6) Uani d . 1
C C1 0.1467(3) 0.0376(4) -0.2904(2) 0.0729(9) Uani d . 1
H H1A 0.2309 0.0833 -0.2297 0.109 Uiso calc R 1
H H1B 0.0965 -0.0058 -0.2672 0.109 Uiso calc R 1
H H1C 0.0925 0.1178 -0.3439 0.109 Uiso calc R 1
C C2 0.1782(3) -0.0900(3) -0.3378(2) 0.0520(7) Uani d . 1
C C3 0.0937(3) -0.1884(3) -0.4239(2) 0.0575(7) Uani d . 1
H H3B -0.0016 -0.1922 -0.4669 0.069 Uiso calc R 1
C C4 0.1783(3) -0.2813(3) -0.4344(2) 0.0524(7) Uani d . 1
C C5 0.1404(3) -0.4075(4) -0.5153(2) 0.0737(9) Uani d . 1
H H5A 0.2223 -0.4502 -0.5013 0.111 Uiso calc R 1
H H5B 0.0833 -0.3632 -0.5867 0.111 Uiso calc R 1
H H5C 0.0914 -0.4901 -0.5099 0.111 Uiso calc R 1
C C6 0.4354(2) -0.0637(3) -0.20848(18) 0.0486(6) Uani d . 1
H H6A 0.4176 0.0345 -0.1870 0.058 Uiso calc R 1
H H6B 0.4937 -0.0397 -0.2292 0.058 Uiso calc R 1
C C7 0.6197(2) -0.2631(3) -0.0875(2) 0.0442(6) Uani d . 1
C C8 0.6612(2) -0.3498(3) 0.01092(18) 0.0460(6) Uani d . 1
C C9 0.7624(3) -0.4605(3) 0.0711(2) 0.0611(8) Uani d . 1
H H9A 0.8183 -0.4937 0.0531 0.073 Uiso calc R 1
C C10 0.7773(3) -0.5210(4) 0.1611(2) 0.0708(9) Uani d . 1
H H10A 0.8446 -0.5966 0.2038 0.085 Uiso calc R 1
C C11 0.6954(3) -0.4717(4) 0.1882(2) 0.0685(9) Uani d . 1
H H11A 0.7098 -0.5121 0.2498 0.082 Uiso calc R 1
C C12 0.5915(3) -0.3625(3) 0.12510(19) 0.0561(7) Uani d . 1
H H12A 0.5342 -0.3306 0.1420 0.067 Uiso calc R 1
C C13 0.5765(2) -0.3033(3) 0.03664(18) 0.0439(6) Uani d . 1
C C14 0.4762(3) -0.1880(3) -0.04554(19) 0.0454(6) Uani d . 1

loop_
_atom_site_aniso_label
_atom_site_aniso_U_11
_atom_site_aniso_U_22
_atom_site_aniso_U_33
_atom_site_aniso_U_12
_atom_site_aniso_U_13
_atom_site_aniso_U_23
O1 0.0654(12) 0.0772(13) 0.0586(11) 0.0047(10) 0.0467(11) -0.0022(9)
O2 0.0650(12) 0.0651(12) 0.0718(12) 0.0080(10) 0.0515(11) 0.0043(10)
N1 0.0474(12) 0.0503(12) 0.0403(11) 0.0032(10) 0.0294(10) 0.0019(9)
N2 0.0492(12) 0.0535(13) 0.0422(11) 0.0021(10) 0.0282(10) 0.0022(10)
N3 0.0583(14) 0.0535(13) 0.0446(12) 0.0000(11) 0.0333(12) -0.0004(10)
C1 0.0560(18) 0.082(2) 0.073(2) 0.0076(16) 0.0352(16) -0.0100(17)
C2 0.0488(15) 0.0574(16) 0.0486(14) 0.0033(13) 0.0290(13) 0.0018(13)
C3 0.0465(15) 0.0656(18) 0.0539(16) 0.0002(14) 0.0272(14) -0.0010(14)
C4 0.0558(16) 0.0550(16) 0.0448(14) -0.0043(13) 0.0298(14) 0.0034(12)
C5 0.075(2) 0.075(2) 0.0697(18) -0.0117(17) 0.0434(17) -0.0163(17)
C6 0.0504(15) 0.0524(15) 0.0419(14) -0.0034(12) 0.0276(13) -0.0003(12)
C7 0.0455(14) 0.0481(14) 0.0425(13) -0.0036(11) 0.0287(12) -0.0064(11)
C8 0.0428(14) 0.0493(15) 0.0407(13) -0.0045(12) 0.0227(12) -0.0046(12)
C9 0.0532(17) 0.0645(18) 0.0576(17) 0.0062(14) 0.0297(14) 0.0038(15)
C10 0.0634(19) 0.064(2) 0.0615(19) 0.0063(15) 0.0261(16) 0.0135(15)
C11 0.078(2) 0.072(2) 0.0461(16) -0.0097(17) 0.0329(16) 0.0050(15)
C12 0.0666(18) 0.0576(17) 0.0447(14) -0.0142(14) 0.0343(14) -0.0067(13)
C13 0.0479(14) 0.0455(14) 0.0375(13) -0.0073(11) 0.0256(12) -0.0054(11)
C14 0.0471(14) 0.0521(15) 0.0413(13) -0.0039(12) 0.0292(12) -0.0051(12)

loop_
_atom_type_symbol
_atom_type_description
_atom_type_scat_dispersion_real
_atom_type_scat_dispersion_imag
_atom_type_scat_source
C C 0.0033 0.0016 'International Tables Vol C Tables 4.2.6.8 and 6.1.1.4'
H H 0.0000 0.0000 'International Tables Vol C Tables 4.2.6.8 and 6.1.1.4'
N N 0.0061 0.0033 'International Tables Vol C Tables 4.2.6.8 and 6.1.1.4'
O O 0.0106 0.0060 'International Tables Vol C Tables 4.2.6.8 and 6.1.1.4'

loop_
_geom_angle_atom_site_label_1
_geom_angle_atom_site_label_2
_geom_angle_atom_site_label_3
_geom_angle_site_symmetry_1
_geom_angle
O1 O1 C7 1 0(10)
C7 N1 C14 . 111.9(2)
C7 N1 C6 . 124.48(19)
C14 N1 C6 . 123.6(2)
C2 N2 N3 . 112.6(2)
C2 N2 C6 . 128.8(2)
N3 N2 C6 . 118.6(2)
C4 N3 N2 . 103.8(2)
C2 C1 H1A . 109.5
C2 C1 H1B . 109.5
H1A C1 H1B . 109.5
C2 C1 H1C . 109.5
H1A C1 H1C . 109.5
H1B C1 H1C . 109.5
N2 C2 C3 . 105.8(2)
N2 C2 C1 . 123.1(2)
C3 C2 C1 . 131.1(2)
C2 C3 C4 . 106.6(2)
C2 C3 H3B . 126.7
C4 C3 H3B . 126.7
N3 C4 C3 . 111.2(2)
N3 C4 C5 . 119.5(2)
C3 C4 C5 . 129.3(2)
C4 C5 H5A . 109.5
C4 C5 H5B . 109.5
H5A C5 H5B . 109.5
C4 C5 H5C . 109.5
H5A C5 H5C . 109.5
H5B C5 H5C . 109.5
N2 C6 N1 . 112.99(19)
N2 C6 H6A . 109.0
N1 C6 H6A . 109.0
N2 C6 H6B . 109.0
N1 C6 H6B . 109.0
H6A C6 H6B . 107.8
O1 C7 O1 1 0.00(8)
O1 C7 N1 1 125.1(2)
O1 C7 N1 . 125.1(2)
O1 C7 C8 1 129.3(2)
O1 C7 C8 . 129.3(2)
N1 C7 C8 . 105.5(2)
C9 C8 C13 . 121.6(2)
C9 C8 C7 . 129.9(2)
C13 C8 C7 . 108.5(2)
C8 C9 C10 . 116.5(3)
C8 C9 H9A . 121.7
C10 C9 H9A . 121.7
C11 C10 C9 . 121.8(3)
C11 C10 H10A . 119.1
C9 C10 H10A . 119.1
C10 C11 C12 . 120.9(3)
C10 C11 H11A . 119.5
C12 C11 H11A . 119.5
C13 C12 C11 . 117.4(3)
C13 C12 H12A . 121.3
C11 C12 H12A . 121.3
C12 C13 C8 . 121.7(3)
C12 C13 C14 . 130.1(2)
C8 C13 C14 . 108.2(2)
O2 C14 N1 . 124.3(2)
O2 C14 C13 . 129.8(2)
N1 C14 C13 . 105.9(2)

loop_
_geom_bond_atom_site_label_1
_geom_bond_atom_site_label_2
_geom_bond_site_symmetry_2
_geom_bond_distance
_geom_bond_publ_flag
O1 O1 1 0.000(5) ?
O1 C7 . 1.208(3) no
O2 C14 . 1.206(3) no
N1 C7 . 1.396(3) no
N1 C14 . 1.397(3) no
N1 C6 . 1.446(3) ?
N2 C2 . 1.355(3) ?
N2 N3 . 1.369(3) ?
N2 C6 . 1.435(3) ?
N3 C4 . 1.343(3) ?
C1 C2 . 1.487(4) ?
C1 H1A . 0.9600 ?
C1 H1B . 0.9600 ?
C1 H1C . 0.9600 ?
C2 C3 . 1.370(4) ?
C3 C4 . 1.390(4) ?
C3 H3B . 0.9300 ?
C4 C5 . 1.495(4) ?
C5 H5A . 0.9600 ?
C5 H5B . 0.9600 ?
C5 H5C . 0.9600 ?
C6 H6A . 0.9700 ?
C6 H6B . 0.9700 ?
C7 O1 1 1.208(3) ?
C7 C8 . 1.485(3) ?
C8 C9 . 1.372(3) ?
C8 C13 . 1.382(3) ?
C9 C10 . 1.399(4) ?
C9 H9A . 0.9300 ?
C10 C11 . 1.373(4) ?
C10 H10A . 0.9300 ?
C11 C12 . 1.385(4) ?
C11 H11A . 0.9300 ?
C12 C13 . 1.372(3) ?
C12 H12A . 0.9300 ?
C13 C14 . 1.479(4) ?

loop_
_geom_hbond_atom_site_label_D
_geom_hbond_atom_site_label_H
_geom_hbond_atom_site_label_A
_geom_hbond_site_symmetry_A
_geom_hbond_distance_DH
_geom_hbond_distance_HA
_geom_hbond_distance_DA
_geom_hbond_angle_DHA
C6 H6B O1 1 0.97 2.58 2.917(3) 100.6
C11 H11A Cg2 3_645 0.93 2.96 3.723(3) 140
